data_1503230
loop_
_publ_author_name
'Seraya, Elaine'
'Slack, Eric'
'Ariafard, Alireza'
'Yates, Brian F.'
'Hyland, Christopher J. T.'

_publ_section_title
;
 Experimental and theoretical investigation into the gold-catalyzed
 reactivity of cyclopropenylmethyl acetates.
;
_journal_issue 21
_journal_name_full 'Organic letters'
_journal_page_first 4768
_journal_page_last 4771
_journal_paper_doi 10.1021/ol101862u
_journal_volume 12
_journal_year 2010
_chemical_formula_moiety 'C15 H17 N O4'
_chemical_formula_sum 'C15 H17 N O4'
_chemical_formula_weight 275.30
_chemical_melting_point ?
_chemical_name_systematic
;
 (Z)-3,4-dimethyl-1-(4-nitrophenyl)penta-1,3-dien-2-yl acetate
;
_space_group_IT_number 2
_symmetry_cell_setting triclinic
_symmetry_space_group_name_Hall '-P 1'
_symmetry_space_group_name_H-M 'P -1'
_atom_sites_solution_hydrogens geom
_atom_sites_solution_primary direct
_atom_sites_solution_secondary difmap
_audit_creation_method SHELXL-97
_cell_angle_alpha 93.43(2)
_cell_angle_beta 91.45(2)
_cell_angle_gamma 106.06(2)
_cell_formula_units_Z 4
_cell_length_a 6.999(9)
_cell_length_b 12.277(15)
_cell_length_c 17.34(2)
_cell_measurement_reflns_used 921
_cell_measurement_temperature 213(2)
_cell_measurement_theta_max 0.0
_cell_measurement_theta_min 0.0
_cell_volume 1428(3)
_computing_cell_refinement 'Bruker SMART (Bruker, 1997)'
_computing_data_collection 'Bruker SMART 1K (Bruker, 1997)'
_computing_data_reduction 'Bruker SAINT (Bruker, 1996)'
_computing_molecular_graphics 'Bruker SHELXTL'
_computing_publication_material 'Bruker SHELXTL'
_computing_structure_refinement 'Bruker SHELXTL (Sheldrick, 2008)'
_computing_structure_solution 'Bruker SHELXTL (Sheldrick, 2008)'
_diffrn_ambient_temperature 213(2)
_diffrn_measured_fraction_theta_full 0.969
_diffrn_measured_fraction_theta_max 0.969
_diffrn_measurement_device_type 'SMART 1K CCD area detector'
_diffrn_measurement_method 'phi and omega scans'
_diffrn_radiation_monochromator graphite
_diffrn_radiation_source 'fine-focus sealed tube'
_diffrn_radiation_type MoK\a
_diffrn_radiation_wavelength 0.71073
_diffrn_reflns_av_R_equivalents 0.1708
_diffrn_reflns_av_sigmaI/netI 0.1206
_diffrn_reflns_limit_h_max 7
_diffrn_reflns_limit_h_min -7
_diffrn_reflns_limit_k_max 13
_diffrn_reflns_limit_k_min -13
_diffrn_reflns_limit_l_max 18
_diffrn_reflns_limit_l_min -19
_diffrn_reflns_number 9913
_diffrn_reflns_theta_full 23.30
_diffrn_reflns_theta_max 23.30
_diffrn_reflns_theta_min 1.18
_diffrn_standards_decay_% 0
_exptl_absorpt_coefficient_mu 0.093
_exptl_absorpt_correction_T_max 0.9844
_exptl_absorpt_correction_T_min 0.7545
_exptl_absorpt_correction_type empirical
_exptl_crystal_colour Yellow
_exptl_crystal_density_diffrn 1.280
_exptl_crystal_density_meas ?
_exptl_crystal_density_method 'not measured'
_exptl_crystal_description rock
_exptl_crystal_F_000 584
_exptl_crystal_size_max 0.9
_exptl_crystal_size_mid 0.8
_exptl_crystal_size_min 0.4
_refine_diff_density_max 0.615
_refine_diff_density_min -0.346
_refine_diff_density_rms 0.090
_refine_ls_extinction_coef 0.069(9)
_refine_ls_extinction_expression Fc^*^=kFc[1+0.001xFc^2^\l^3^/sin(2\q)]^-1/4^
_refine_ls_extinction_method SHELXL
_refine_ls_goodness_of_fit_ref 1.084
_refine_ls_hydrogen_treatment mixed
_refine_ls_matrix_type full
_refine_ls_number_parameters 370
_refine_ls_number_reflns 4007
_refine_ls_number_restraints 0
_refine_ls_restrained_S_all 1.084
_refine_ls_R_factor_all 0.0844
_refine_ls_R_factor_gt 0.0748
_refine_ls_shift/su_max 0.346
_refine_ls_shift/su_mean 0.012
_refine_ls_structure_factor_coef Fsqd
_refine_ls_weighting_details 'calc w=1/[\s^2^(Fo^2^)+(0.1307P)^2^+0.0514P] where P=(Fo^2^+2Fc^2^)/3'
_refine_ls_weighting_scheme calc
_refine_ls_wR_factor_gt 0.1997
_refine_ls_wR_factor_ref 0.2097
_reflns_number_gt 3245
_reflns_number_total 4007
_reflns_threshold_expression >2sigma(I)
_cod_data_source_file ol101862u_si_001.cif
_cod_data_source_block csuf10
_cod_depositor_comments
;
The following automatic conversions were performed:

'_chemical_melting_point' value 'not measured' was changed to '?' -
the value is undefined or not given.

Automatic conversion script
Id: cif_fix_values 1715 2011-07-08 13:25:40Z adriana 

The following automatic conversions were performed:

'_exptl_crystal_density_meas' value 'not measured' was changed to '?'
- the value is perceived as not measured.

Automatic conversion script
Id: cif_fix_values 3008 2015-01-20 13:52:24Z robertas 
;
_cod_original_sg_symbol_H-M P-1
_cod_database_code 1503230

loop_
_symmetry_equiv_pos_as_xyz
'x, y, z'
'-x, -y, -z'

loop_
_atom_site_label
_atom_site_type_symbol
_atom_site_fract_x
_atom_site_fract_y
_atom_site_fract_z
_atom_site_U_iso_or_equiv
_atom_site_adp_type
_atom_site_occupancy
_atom_site_symmetry_multiplicity
_atom_site_calc_flag
_atom_site_refinement_flags
O1 O 0.3704(3) 0.63491(15) 0.63408(10) 0.0453(5) Uani 1 1 d .
O2 O 0.7380(4) 1.0151(2) 1.00015(12) 0.0651(6) Uani 1 1 d .
O3 O 0.6373(3) 0.62128(18) 0.57153(12) 0.0576(6) Uani 1 1 d .
O4 O 0.6125(4) 0.8387(2) 1.01960(12) 0.0745(7) Uani 1 1 d .
C5 C 0.5830(4) 0.8927(2) 0.89621(13) 0.0367(6) Uani 1 1 d .
N6 N 0.6498(4) 0.9182(2) 0.97773(13) 0.0506(6) Uani 1 1 d .
C7 C 0.4776(3) 0.8483(2) 0.74088(13) 0.0350(6) Uani 1 1 d .
C8 C 0.5523(4) 0.9589(2) 0.77300(14) 0.0391(6) Uani 1 1 d .
H8 H 0.5657 1.0193 0.7408 0.047 Uiso 1 1 calc R
C9 C 0.4278(4) 0.8330(2) 0.65753(14) 0.0376(6) Uani 1 1 d .
H9 H 0.4229 0.9001 0.6352 0.045 Uiso 1 1 calc R
C10 C 0.6070(4) 0.9834(2) 0.84975(14) 0.0414(6) Uani 1 1 d .
H10 H 0.6588 1.0588 0.8703 0.050 Uiso 1 1 calc R
C11 C 0.3885(4) 0.7431(2) 0.60783(14) 0.0397(6) Uani 1 1 d .
C12 C 0.5051(4) 0.7829(2) 0.86779(14) 0.0419(7) Uani 1 1 d .
H12 H 0.4866 0.7232 0.9009 0.050 Uiso 1 1 calc R
C13 C 0.4984(4) 0.5781(2) 0.60731(15) 0.0437(7) Uani 1 1 d .
C14 C 0.4489(4) 0.8107(2) 0.47765(15) 0.0471(7) Uani 1 1 d .
C15 C 0.3328(4) 0.7434(2) 0.52490(15) 0.0437(7) Uani 1 1 d .
C16 C 0.4535(4) 0.7600(2) 0.78957(14) 0.0409(7) Uani 1 1 d .
H16 H 0.4019 0.6844 0.7694 0.049 Uiso 1 1 calc R
C17 C 0.6573(5) 0.8836(3) 0.49831(16) 0.0561(8) Uani 1 1 d .
H17A H 0.6925 0.8739 0.5514 0.084 Uiso 1 1 calc R
H17B H 0.6642 0.9627 0.4926 0.084 Uiso 1 1 calc R
H17C H 0.7495 0.8611 0.4642 0.084 Uiso 1 1 calc R
C18 C 0.3866(6) 0.8180(3) 0.39473(17) 0.0666(9) Uani 1 1 d .
H18A H 0.2648 0.7585 0.3810 0.100 Uiso 1 1 calc R
H18B H 0.4907 0.8087 0.3613 0.100 Uiso 1 1 calc R
H18C H 0.3640 0.8916 0.3886 0.100 Uiso 1 1 calc R
C19 C 0.4410(5) 0.4588(3) 0.63099(18) 0.0608(8) Uani 1 1 d .
H19A H 0.5331 0.4193 0.6105 0.091 Uiso 1 1 calc R
H19B H 0.3072 0.4202 0.6109 0.091 Uiso 1 1 calc R
H19C H 0.4453 0.4594 0.6870 0.091 Uiso 1 1 calc R
C20 C 0.1303(5) 0.6617(3) 0.5008(2) 0.0704(10) Uani 1 1 d .
H20A H 0.0524 0.7011 0.4720 0.106 Uiso 1 1 calc R
H20B H 0.0611 0.6336 0.5464 0.106 Uiso 1 1 calc R
H20C H 0.1484 0.5984 0.4684 0.106 Uiso 1 1 calc R
O22 O 0.1076(3) 0.33537(16) 0.11112(11) 0.0509(6) Uani 1 1 d .
N23 N -0.1145(3) -0.1654(2) 0.25774(16) 0.0505(6) Uani 1 1 d .
C24 C 0.0254(3) 0.1888(2) 0.24234(14) 0.0378(6) Uani 1 1 d .
O25 O -0.1366(4) -0.22553(19) 0.19819(14) 0.0734(7) Uani 1 1 d .
C26 C -0.0711(4) -0.0434(2) 0.25316(15) 0.0395(6) Uani 1 1 d .
C27 C -0.0866(4) -0.0013(2) 0.18195(15) 0.0400(6) Uani 1 1 d .
H27 H -0.1296 -0.0508 0.1376 0.048 Uiso 1 1 calc R
C28 C -0.0381(4) 0.1144(2) 0.17724(15) 0.0409(7) Uani 1 1 d .
H28 H -0.0481 0.1439 0.1290 0.049 Uiso 1 1 calc R
O29 O -0.1314(3) 0.41303(19) 0.07353(12) 0.0619(6) Uani 1 1 d .
C30 C 0.0351(4) 0.1418(2) 0.31345(15) 0.0421(7) Uani 1 1 d .
H30 H 0.0756 0.1907 0.3583 0.051 Uiso 1 1 calc R
C31 C -0.0125(4) 0.0272(2) 0.31969(15) 0.0434(7) Uani 1 1 d .
H31 H -0.0057 -0.0029 0.3679 0.052 Uiso 1 1 calc R
O32 O -0.1258(4) -0.20369(19) 0.32157(14) 0.0760(7) Uani 1 1 d .
C33 C 0.0804(4) 0.3125(2) 0.24318(16) 0.0460(7) Uani 1 1 d .
H33 H 0.0973 0.3493 0.2930 0.055 Uiso 1 1 calc R
C34 C 0.1586(4) 0.5084(3) 0.20130(16) 0.0514(7) Uani 1 1 d .
C35 C 0.1108(4) 0.3821(2) 0.18698(15) 0.0453(7) Uani 1 1 d .
C36 C -0.0157(5) 0.3615(3) 0.05613(16) 0.0521(8) Uani 1 1 d .
C37 C 0.4514(5) 0.5388(3) 0.1168(2) 0.0696(10) Uani 1 1 d .
H37A H 0.4390 0.4590 0.1222 0.104 Uiso 1 1 calc R
H37B H 0.5867 0.5832 0.1309 0.104 Uiso 1 1 calc R
H37C H 0.4196 0.5498 0.0636 0.104 Uiso 1 1 calc R
C38 C 0.3097(5) 0.5767(3) 0.16900(17) 0.0567(8) Uani 1 1 d .
C39 C 0.3544(5) 0.7038(3) 0.18253(19) 0.0619(9) Uani 1 1 d .
H39A H 0.2344 0.7233 0.1970 0.093 Uiso 1 1 calc R
H39B H 0.4017 0.7394 0.1355 0.093 Uiso 1 1 calc R
H39C H 0.4560 0.7306 0.2237 0.093 Uiso 1 1 calc R
C40 C 0.0233(5) 0.5476(3) 0.25458(18) 0.0599(8) Uani 1 1 d .
H40A H 0.0793 0.6278 0.2695 0.090 Uiso 1 1 calc R
H40B H 0.0084 0.5048 0.3003 0.090 Uiso 1 1 calc R
H40C H -0.1059 0.5358 0.2285 0.090 Uiso 1 1 calc R
C41 C 0.0119(6) 0.3141(3) -0.02046(19) 0.0753(10) Uani 1 1 d .
H41A H -0.0637 0.2347 -0.0264 0.113 Uiso 1 1 calc R
H41B H 0.1520 0.3206 -0.0264 0.113 Uiso 1 1 calc R
H41C H -0.0341 0.3555 -0.0595 0.113 Uiso 1 1 calc R

loop_
_atom_site_aniso_label
_atom_site_aniso_U_11
_atom_site_aniso_U_22
_atom_site_aniso_U_33
_atom_site_aniso_U_23
_atom_site_aniso_U_13
_atom_site_aniso_U_12
O1 0.0586(12) 0.0346(10) 0.0447(11) 0.0085(8) 0.0138(8) 0.0142(9)
O2 0.0806(16) 0.0582(15) 0.0497(12) -0.0020(10) -0.0147(11) 0.0107(12)
O3 0.0522(13) 0.0568(13) 0.0685(14) 0.0152(11) 0.0132(11) 0.0198(10)
O4 0.118(2) 0.0652(15) 0.0435(12) 0.0191(11) -0.0011(12) 0.0283(14)
C5 0.0379(14) 0.0427(16) 0.0328(13) 0.0064(11) 0.0049(10) 0.0158(11)
N6 0.0568(15) 0.0606(17) 0.0409(13) 0.0079(12) 0.0011(11) 0.0265(13)
C7 0.0303(13) 0.0381(14) 0.0390(14) 0.0075(11) 0.0044(10) 0.0122(10)
C8 0.0438(15) 0.0369(15) 0.0398(14) 0.0110(11) 0.0049(11) 0.0146(11)
C9 0.0397(14) 0.0338(14) 0.0410(14) 0.0113(11) 0.0018(11) 0.0112(11)
C10 0.0452(15) 0.0388(15) 0.0427(15) 0.0060(12) 0.0033(11) 0.0148(11)
C11 0.0383(14) 0.0382(15) 0.0429(14) 0.0102(12) 0.0061(11) 0.0092(11)
C12 0.0452(15) 0.0452(16) 0.0404(14) 0.0164(12) 0.0100(11) 0.0175(12)
C13 0.0473(16) 0.0454(16) 0.0377(14) 0.0053(12) 0.0008(12) 0.0114(13)
C14 0.0625(18) 0.0415(16) 0.0382(15) 0.0045(12) -0.0045(13) 0.0163(13)
C15 0.0465(15) 0.0423(16) 0.0416(15) 0.0021(12) -0.0017(12) 0.0115(12)
C16 0.0433(15) 0.0374(15) 0.0432(15) 0.0069(12) 0.0046(11) 0.0120(11)
C17 0.0610(18) 0.0549(19) 0.0469(16) 0.0140(14) 0.0078(13) 0.0043(14)
C18 0.092(2) 0.061(2) 0.0473(18) 0.0098(15) -0.0131(16) 0.0217(18)
C19 0.082(2) 0.0444(17) 0.0596(19) 0.0131(14) 0.0098(16) 0.0209(16)
C20 0.060(2) 0.076(2) 0.0613(19) -0.0047(17) -0.0085(16) -0.0019(17)
O22 0.0555(12) 0.0421(12) 0.0583(12) 0.0167(9) -0.0016(9) 0.0165(9)
N23 0.0455(14) 0.0404(14) 0.0676(17) 0.0116(13) 0.0015(11) 0.0136(11)
C24 0.0310(13) 0.0345(15) 0.0480(15) 0.0059(12) -0.0033(11) 0.0092(11)
O25 0.0968(19) 0.0440(13) 0.0800(17) -0.0016(13) -0.0193(13) 0.0240(12)
C26 0.0315(13) 0.0354(15) 0.0533(16) 0.0091(12) 0.0038(11) 0.0109(11)
C27 0.0347(14) 0.0381(15) 0.0464(15) 0.0036(12) -0.0033(11) 0.0091(11)
C28 0.0395(14) 0.0413(16) 0.0444(14) 0.0084(12) -0.0020(11) 0.0146(12)
O29 0.0510(13) 0.0656(15) 0.0703(14) 0.0177(11) -0.0111(10) 0.0168(11)
C30 0.0431(15) 0.0404(16) 0.0424(15) 0.0069(12) 0.0001(11) 0.0103(12)
C31 0.0417(15) 0.0471(17) 0.0441(15) 0.0118(12) 0.0030(11) 0.0148(12)
O32 0.106(2) 0.0498(14) 0.0737(16) 0.0271(12) 0.0187(13) 0.0183(13)
C33 0.0480(16) 0.0352(15) 0.0537(17) 0.0035(13) -0.0131(13) 0.0109(12)
C34 0.0535(17) 0.0574(19) 0.0453(16) 0.0100(14) -0.0025(13) 0.0180(14)
C35 0.0485(16) 0.0381(15) 0.0493(16) 0.0028(12) -0.0141(12) 0.0135(12)
C36 0.0544(18) 0.0449(17) 0.0526(17) 0.0205(13) -0.0065(14) 0.0039(14)
C37 0.058(2) 0.053(2) 0.098(3) 0.0105(18) 0.0322(18) 0.0106(16)
C38 0.0552(18) 0.063(2) 0.0526(17) 0.0121(15) -0.0049(14) 0.0159(15)
C39 0.068(2) 0.0388(17) 0.072(2) 0.0071(15) -0.0063(16) 0.0040(14)
C40 0.070(2) 0.0396(16) 0.071(2) 0.0053(14) 0.0234(16) 0.0147(14)
C41 0.100(3) 0.066(2) 0.060(2) 0.0182(17) -0.0029(19) 0.022(2)

loop_
_atom_type_symbol
_atom_type_description
_atom_type_scat_dispersion_real
_atom_type_scat_dispersion_imag
_atom_type_scat_source
C C 0.0033 0.0016 'International Tables Vol C Tables 4.2.6.8 and 6.1.1.4'
H H 0.0000 0.0000 'International Tables Vol C Tables 4.2.6.8 and 6.1.1.4'
N N 0.0061 0.0033 'International Tables Vol C Tables 4.2.6.8 and 6.1.1.4'
O O 0.0106 0.0060 'International Tables Vol C Tables 4.2.6.8 and 6.1.1.4'

loop_
_geom_angle_atom_site_label_1
_geom_angle_atom_site_label_2
_geom_angle_atom_site_label_3
_geom_angle
C13 O1 C11 117.5(2)
C12 C5 C10 122.1(2)
C12 C5 N6 120.1(2)
C10 C5 N6 117.7(2)
O2 N6 O4 123.7(3)
O2 N6 C5 119.2(2)
O4 N6 C5 117.1(3)
C8 C7 C16 118.2(2)
C8 C7 C9 117.4(2)
C16 C7 C9 124.5(2)
C10 C8 C7 122.5(2)
C10 C8 H8 118.7
C7 C8 H8 118.8
C11 C9 C7 132.4(2)
C11 C9 H9 113.8
C7 C9 H9 113.8
C8 C10 C5 117.5(3)
C8 C10 H10 121.2
C5 C10 H10 121.2
C9 C11 O1 120.1(2)
C9 C11 C15 124.7(2)
O1 C11 C15 114.7(2)
C5 C12 C16 119.3(2)
C5 C12 H12 120.3
C16 C12 H12 120.3
O3 C13 O1 122.5(3)
O3 C13 C19 126.7(3)
O1 C13 C19 110.8(2)
C15 C14 C17 125.0(2)
C15 C14 C18 122.5(3)
C17 C14 C18 112.5(3)
C14 C15 C11 122.2(3)
C14 C15 C20 124.2(3)
C11 C15 C20 113.6(2)
C12 C16 C7 120.3(3)
C12 C16 H16 119.8
C7 C16 H16 119.8
C14 C17 H17A 109.5
C14 C17 H17B 109.5
H17A C17 H17B 109.5
C14 C17 H17C 109.5
H17A C17 H17C 109.5
H17B C17 H17C 109.5
C14 C18 H18A 109.5
C14 C18 H18B 109.5
H18A C18 H18B 109.5
C14 C18 H18C 109.5
H18A C18 H18C 109.5
H18B C18 H18C 109.5
C13 C19 H19A 109.5
C13 C19 H19B 109.5
H19A C19 H19B 109.5
C13 C19 H19C 109.5
H19A C19 H19C 109.5
H19B C19 H19C 109.5
C15 C20 H20A 109.5
C15 C20 H20B 109.5
H20A C20 H20B 109.5
C15 C20 H20C 109.5
H20A C20 H20C 109.5
H20B C20 H20C 109.5
C36 O22 C35 118.3(2)
O25 N23 O32 122.5(3)
O25 N23 C26 118.8(3)
O32 N23 C26 118.7(3)
C28 C24 C30 117.7(2)
C28 C24 C33 125.4(2)
C30 C24 C33 116.9(2)
C27 C26 C31 122.0(3)
C27 C26 N23 118.7(2)
C31 C26 N23 119.3(2)
C28 C27 C26 118.7(3)
C28 C27 H27 120.7
C26 C27 H27 120.7
C27 C28 C24 121.4(2)
C27 C28 H28 119.3
C24 C28 H28 119.3
C31 C30 C24 122.0(3)
C31 C30 H30 119.0
C24 C30 H30 119.0
C30 C31 C26 118.2(3)
C30 C31 H31 120.9
C26 C31 H31 120.9
C35 C33 C24 131.9(3)
C35 C33 H33 114.1
C24 C33 H33 114.1
C38 C34 C40 124.3(3)
C38 C34 C35 121.2(3)
C40 C34 C35 114.5(3)
C33 C35 O22 118.0(3)
C33 C35 C34 122.8(3)
O22 C35 C34 119.1(2)
O29 C36 O22 121.3(3)
O29 C36 C41 127.5(3)
O22 C36 C41 111.1(3)
C38 C37 H37A 109.5
C38 C37 H37B 109.5
H37A C37 H37B 109.5
C38 C37 H37C 109.5
H37A C37 H37C 109.5
H37B C37 H37C 109.5
C34 C38 C37 125.1(3)
C34 C38 C39 120.8(3)
C37 C38 C39 114.0(3)
C38 C39 H39A 109.5
C38 C39 H39B 109.5
H39A C39 H39B 109.5
C38 C39 H39C 109.5
H39A C39 H39C 109.5
H39B C39 H39C 109.5
C34 C40 H40A 109.5
C34 C40 H40B 109.5
H40A C40 H40B 109.5
C34 C40 H40C 109.5
H40A C40 H40C 109.5
H40B C40 H40C 109.5
C36 C41 H41A 109.5
C36 C41 H41B 109.5
H41A C41 H41B 109.5
C36 C41 H41C 109.5
H41A C41 H41C 109.5
H41B C41 H41C 109.5

loop_
_geom_bond_atom_site_label_1
_geom_bond_atom_site_label_2
_geom_bond_distance
O1 C13 1.354(3)
O1 C11 1.404(3)
O2 N6 1.215(3)
O3 C13 1.182(3)
O4 N6 1.225(3)
C5 C12 1.363(4)
C5 C10 1.389(4)
C5 N6 1.466(4)
C7 C8 1.390(4)
C7 C16 1.390(4)
C7 C9 1.467(4)
C8 C10 1.368(4)
C8 H8 0.9400
C9 C11 1.320(4)
C9 H9 0.9400
C10 H10 0.9400
C11 C15 1.481(4)
C12 C16 1.387(4)
C12 H12 0.9400
C13 C19 1.493(4)
C14 C15 1.326(4)
C14 C17 1.507(4)
C14 C18 1.507(4)
C15 C20 1.525(4)
C16 H16 0.9400
C17 H17A 0.9700
C17 H17B 0.9700
C17 H17C 0.9700
C18 H18A 0.9700
C18 H18B 0.9700
C18 H18C 0.9700
C19 H19A 0.9700
C19 H19B 0.9700
C19 H19C 0.9700
C20 H20A 0.9700
C20 H20B 0.9700
C20 H20C 0.9700
O22 C36 1.381(4)
O22 C35 1.401(4)
N23 O25 1.214(3)
N23 O32 1.224(3)
N23 C26 1.452(4)
C24 C28 1.391(4)
C24 C30 1.400(4)
C24 C33 1.459(4)
C26 C27 1.380(4)
C26 C31 1.382(4)
C27 C28 1.374(4)
C27 H27 0.9400
C28 H28 0.9400
O29 C36 1.192(4)
C30 C31 1.365(4)
C30 H30 0.9400
C31 H31 0.9400
C33 C35 1.317(4)
C33 H33 0.9400
C34 C38 1.316(5)
C34 C40 1.492(4)
C34 C35 1.497(4)
C36 C41 1.457(5)
C37 C38 1.507(5)
C37 H37A 0.9700
C37 H37B 0.9700
C37 H37C 0.9700
C38 C39 1.507(5)
C39 H39A 0.9700
C39 H39B 0.9700
C39 H39C 0.9700
C40 H40A 0.9700
C40 H40B 0.9700
C40 H40C 0.9700
C41 H41A 0.9700
C41 H41B 0.9700
C41 H41C 0.9700
